data_7030054
loop_
_publ_author_name
'Kitchen, Jonathan A.'
'Martinho, Paulo N.'
'Morgan, Grace G.'
'Gunnlaugsson, Thorfinnur'

_publ_section_title
;
 Synthesis, crystal structure and EPR spectroscopic analysis of novel
 copper complexes formed from N-pyridyl-4-nitro-1,8-naphthalimide ligands.
;
_journal_issue 17
_journal_name_full 'Dalton transactions (Cambridge, England : 2003)'
_journal_page_first 6468
_journal_page_last 6479
_journal_paper_doi 10.1039/c3dt53323a
_journal_volume 43
_journal_year 2014
_chemical_formula_sum 'C76 H48 Cu2 N12 O24'
_chemical_formula_weight 1640.34
_chemical_name_systematic
; 
 ? 
;
_space_group_IT_number 2
_symmetry_cell_setting triclinic
_symmetry_space_group_name_Hall '-P 1'
_symmetry_space_group_name_H-M 'P -1'
_atom_sites_solution_hydrogens geom
_atom_sites_solution_primary direct
_atom_sites_solution_secondary difmap
_audit_creation_method SHELXL-97
_cell_angle_alpha 101.78(3)
_cell_angle_beta 95.46(3)
_cell_angle_gamma 99.72(3)
_cell_formula_units_Z 1
_cell_length_a 8.7906(18)
_cell_length_b 9.799(2)
_cell_length_c 20.206(4)
_cell_measurement_reflns_used 5608
_cell_measurement_temperature 108(2)
_cell_measurement_theta_max 32.0330
_cell_measurement_theta_min 1.7317
_cell_volume 1664.2(7)
_computing_structure_refinement 'SHELXL-97 (Sheldrick, 2008)'
_computing_structure_solution 'SHELXS-97 (Sheldrick, 2008)'
_diffrn_ambient_temperature 108(2)
_diffrn_measured_fraction_theta_full 0.998
_diffrn_measured_fraction_theta_max 0.998
_diffrn_measurement_device_type 'Rigaku Saturn 724'
_diffrn_measurement_method '\f and \w scans'
_diffrn_radiation_monochromator graphite
_diffrn_radiation_source 'fine-focus sealed tube'
_diffrn_radiation_type MoK\a
_diffrn_radiation_wavelength 0.71073
_diffrn_reflns_av_R_equivalents 0.0381
_diffrn_reflns_av_sigmaI/netI 0.0355
_diffrn_reflns_limit_h_max 10
_diffrn_reflns_limit_h_min -10
_diffrn_reflns_limit_k_max 11
_diffrn_reflns_limit_k_min -11
_diffrn_reflns_limit_l_max 24
_diffrn_reflns_limit_l_min -24
_diffrn_reflns_number 26049
_diffrn_reflns_theta_full 25.00
_diffrn_reflns_theta_max 25.00
_diffrn_reflns_theta_min 3.01
_exptl_absorpt_coefficient_mu 0.738
_exptl_absorpt_correction_T_max 0.9037
_exptl_absorpt_correction_T_min 0.7875
_exptl_absorpt_correction_type multi-scan
_exptl_absorpt_process_details CrystalClear
_exptl_crystal_colour Green
_exptl_crystal_density_diffrn 1.637
_exptl_crystal_density_method 'not measured'
_exptl_crystal_description Block
_exptl_crystal_F_000 838
_exptl_crystal_size_max 0.34
_exptl_crystal_size_mid 0.18
_exptl_crystal_size_min 0.14
_refine_diff_density_max 0.537
_refine_diff_density_min -0.381
_refine_diff_density_rms 0.062
_refine_ls_extinction_method none
_refine_ls_goodness_of_fit_ref 1.097
_refine_ls_hydrogen_treatment constr
_refine_ls_matrix_type full
_refine_ls_number_parameters 568
_refine_ls_number_reflns 5862
_refine_ls_number_restraints 2
_refine_ls_restrained_S_all 1.097
_refine_ls_R_factor_all 0.0483
_refine_ls_R_factor_gt 0.0433
_refine_ls_shift/su_max 0.001
_refine_ls_shift/su_mean 0.000
_refine_ls_structure_factor_coef Fsqd
_refine_ls_weighting_details 'calc w=1/[\s^2^(Fo^2^)+(0.0395P)^2^+1.7839P] where P=(Fo^2^+2Fc^2^)/3'
_refine_ls_weighting_scheme calc
_refine_ls_wR_factor_gt 0.0988
_refine_ls_wR_factor_ref 0.1019
_reflns_number_gt 5389
_reflns_number_total 5862
_reflns_threshold_expression >2sigma(I)
_cod_data_source_file c3dt53323a2.cif
_cod_data_source_block jak041
_cod_depositor_comments
;
The following automatic conversions were performed:

'_symmetry_cell_setting' value 'Triclinic' changed to 'triclinic'
according to
/usr/data/users/saulius/crontab/automatic-downloads/current/RSC/lib/dictionaries/cif_core.dic
dictionary named 'cif_core.dic' version 2.4.2 from
2011-04-26.

'_exptl_absorpt_correction_type' value 'Multi-scan'
changed to 'multi-scan' according to
/usr/data/users/saulius/crontab/automatic-downloads/current/RSC/lib/dictionaries/cif_core.dic
dictionary named 'cif_core.dic' version 2.4.2 from 2011-04-26.

Automatic conversion script
Id: cif_fix_values 2281 2013-09-26 08:29:07Z andrius 
;
_cod_original_cell_volume 1664.1(6)
_cod_original_sg_symbol_H-M P-1
_cod_database_code 7030054

loop_
_symmetry_equiv_pos_as_xyz
'x, y, z'
'-x, -y, -z'

loop_
_atom_site_label
_atom_site_type_symbol
_atom_site_fract_x
_atom_site_fract_y
_atom_site_fract_z
_atom_site_U_iso_or_equiv
_atom_site_adp_type
_atom_site_occupancy
_atom_site_symmetry_multiplicity
_atom_site_calc_flag
_atom_site_refinement_flags
_atom_site_disorder_assembly
_atom_site_disorder_group
Cu1 Cu 0.31732(4) -0.08630(3) 0.558699(15) 0.01761(11) Uani 1 1 d . . .
N1 N 1.3374(5) 0.7085(4) 1.0195(2) 0.0356(10) Uani 0.65 1 d P A 1
O1 O 1.4701(4) 0.7428(4) 1.00796(19) 0.0526(10) Uani 0.65 1 d P A 1
O2 O 1.2948(4) 0.7426(3) 1.07511(15) 0.0349(8) Uani 0.65 1 d P A 1
O10 O 1.1945(8) 0.7931(6) 1.0920(3) 0.0318(14) Uani 0.35 1 d P B 2
N20 N 1.0921(9) 0.8300(7) 1.0586(4) 0.0317(17) Uani 0.35 1 d P B 2
O11 O 1.0618(8) 0.9499(7) 1.0753(4) 0.0481(18) Uani 0.35 1 d P B 2
N2 N 0.7600(3) 0.3512(2) 0.79299(11) 0.0213(5) Uani 1 1 d . A .
N3 N 0.4619(3) 0.0584(2) 0.63422(11) 0.0207(5) Uani 1 1 d . . .
O3 O 0.5589(2) 0.4498(2) 0.82928(11) 0.0354(5) Uani 1 1 d . . .
O4 O 0.9615(2) 0.2565(2) 0.75664(10) 0.0339(5) Uani 1 1 d . A .
C1 C 0.6966(3) 0.4486(3) 0.83685(14) 0.0252(6) Uani 1 1 d . . .
C2 C 0.8061(3) 0.5481(3) 0.89264(13) 0.0245(6) Uani 1 1 d . A .
C3 C 0.7500(4) 0.6484(3) 0.93569(15) 0.0323(7) Uani 1 1 d . . .
H3 H 0.6433 0.6548 0.9285 0.039 Uiso 1 1 calc R . .
C4 C 0.8495(4) 0.7417(3) 0.99024(16) 0.0350(7) Uani 1 1 d . B .
H4 H 0.8099 0.8115 1.0200 0.042 Uiso 1 1 calc R . .
C5 C 1.0018(4) 0.7337(3) 1.00117(14) 0.0282(7) Uani 1 1 d . . .
H5 H 1.0669 0.7973 1.0390 0.034 Uiso 0.35 1 calc PR B 1
C6 C 1.0661(3) 0.6336(3) 0.95784(14) 0.0263(6) Uani 1 1 d . A .
C7 C 1.2240(3) 0.6201(3) 0.96241(14) 0.0291(7) Uani 1 1 d . . .
H7 H 1.2950 0.6798 0.9995 0.035 Uiso 0.65 1 calc PR A 2
C8 C 1.2787(4) 0.5261(3) 0.91648(15) 0.0336(7) Uani 1 1 d . A .
H8 H 1.3863 0.5220 0.9212 0.040 Uiso 1 1 calc R . .
C9 C 1.1764(3) 0.4346(3) 0.86191(15) 0.0307(7) Uani 1 1 d . . .
H9 H 1.2145 0.3687 0.8294 0.037 Uiso 1 1 calc R A .
C10 C 1.0223(3) 0.4406(3) 0.85555(13) 0.0247(6) Uani 1 1 d . A .
C11 C 0.9639(3) 0.5394(3) 0.90216(13) 0.0235(6) Uani 1 1 d . . .
C12 C 0.9165(3) 0.3418(3) 0.79777(13) 0.0253(6) Uani 1 1 d . . .
C13 C 0.6561(3) 0.2523(3) 0.73881(13) 0.0213(6) Uani 1 1 d . . .
C14 C 0.6586(4) 0.2665(4) 0.67361(16) 0.0193(7) Uiso 0.80 1 d PD A 1
H14 H 0.7264 0.3434 0.6633 0.023 Uiso 0.80 1 calc PR A 1
C15 C 0.5604(4) 0.1667(4) 0.62258(17) 0.0203(7) Uiso 0.80 1 d PD A 1
H15 H 0.5633 0.1760 0.5768 0.024 Uiso 0.80 1 calc PR A 1
C16 C 0.4561(4) 0.0495(4) 0.69988(17) 0.0260(8) Uiso 0.80 1 d PD A 1
H16 H 0.3831 -0.0250 0.7092 0.031 Uiso 0.80 1 calc PR A 1
C17 C 0.5511(4) 0.1438(4) 0.75364(18) 0.0259(8) Uiso 0.80 1 d PD A 1
H17 H 0.5451 0.1350 0.7993 0.031 Uiso 0.80 1 calc PR A 1
C140 C 0.5943(18) 0.2920(17) 0.6822(7) 0.028(3) Uiso 0.20 1 d PD A 2
H140 H 0.6198 0.3875 0.6776 0.034 Uiso 0.20 1 calc PR A 2
C150 C 0.4954(17) 0.1918(15) 0.6326(7) 0.024(3) Uiso 0.20 1 d PD A 2
H150 H 0.4488 0.2212 0.5949 0.029 Uiso 0.20 1 calc PR A 2
C160 C 0.5409(16) 0.0163(15) 0.6820(7) 0.026(3) Uiso 0.20 1 d PD A 2
H160 H 0.5283 -0.0827 0.6801 0.032 Uiso 0.20 1 calc PR A 2
C170 C 0.6410(18) 0.1086(16) 0.7348(8) 0.032(3) Uiso 0.20 1 d PD A 2
H170 H 0.6986 0.0740 0.7678 0.039 Uiso 0.20 1 calc PR A 2
N22 N -0.1391(2) -0.5200(2) 0.32719(11) 0.0183(5) Uani 1 1 d . C .
N23 N 0.1686(2) -0.2306(2) 0.48465(10) 0.0175(5) Uani 1 1 d . . .
N21 N -0.7232(5) -0.9357(4) 0.1222(2) 0.0342(9) Uani 0.65 1 d P C 1
O21 O -0.8478(4) -0.9846(4) 0.13835(19) 0.0517(11) Uani 0.65 1 d P C 1
O22 O -0.6928(5) -0.9590(4) 0.06278(18) 0.0368(8) Uani 0.65 1 d P C 1
N200 N -0.4898(9) -1.0161(8) 0.0723(4) 0.0374(19) Uani 0.35 1 d P D 2
O200 O -0.4524(8) -1.1331(7) 0.0580(4) 0.0507(19) Uani 0.35 1 d P D 2
O201 O -0.6056(9) -0.9861(7) 0.0443(3) 0.0409(17) Uani 0.35 1 d P D 2
O23 O 0.0649(2) -0.58184(19) 0.27596(9) 0.0247(4) Uani 1 1 d . . .
O24 O -0.3443(2) -0.4710(2) 0.38112(10) 0.0352(5) Uani 1 1 d . C .
C21 C -0.0742(3) -0.6018(3) 0.27699(13) 0.0207(6) Uani 1 1 d . . .
C22 C -0.1844(3) -0.7097(3) 0.22397(13) 0.0214(6) Uani 1 1 d . C .
C23 C -0.1254(3) -0.7918(3) 0.17357(14) 0.0257(6) Uani 1 1 d . . .
H23 H -0.0161 -0.7791 0.1728 0.031 Uiso 1 1 calc R . .
C24 C -0.2264(4) -0.8947(3) 0.12308(15) 0.0325(7) Uani 1 1 d . D .
H24 H -0.1849 -0.9537 0.0888 0.039 Uiso 1 1 calc R . .
C25 C -0.3829(4) -0.9115(3) 0.12248(15) 0.0312(7) Uani 1 1 d . . .
H25 H -0.4491 -0.9817 0.0873 0.037 Uiso 0.65 1 calc PR D 1
C26 C -0.4497(3) -0.8277(3) 0.17251(14) 0.0267(6) Uani 1 1 d . C .
C27 C -0.6101(3) -0.8392(3) 0.17792(15) 0.0302(7) Uani 1 1 d . . .
H27 H -0.6829 -0.9051 0.1435 0.036 Uiso 0.35 1 calc PR C 2
C28 C -0.6642(4) -0.7598(3) 0.23033(16) 0.0344(7) Uani 1 1 d . C .
H28 H -0.7731 -0.7709 0.2322 0.041 Uiso 1 1 calc R . .
C29 C -0.5609(3) -0.6621(3) 0.28134(15) 0.0316(7) Uani 1 1 d . . .
H29 H -0.5994 -0.6075 0.3182 0.038 Uiso 1 1 calc R C .
C30 C -0.4045(3) -0.6442(3) 0.27872(13) 0.0236(6) Uani 1 1 d . C .
C31 C -0.3463(3) -0.7264(3) 0.22503(13) 0.0214(6) Uani 1 1 d . . .
C32 C -0.2982(3) -0.5393(3) 0.33356(13) 0.0229(6) Uani 1 1 d . . .
C33 C -0.0344(3) -0.4202(3) 0.38148(12) 0.0185(5) Uani 1 1 d . . .
C34 C 0.0685(3) -0.4676(3) 0.42268(13) 0.0209(6) Uani 1 1 d . A .
H34 H 0.0700 -0.5661 0.4163 0.025 Uiso 1 1 calc R . .
C35 C 0.1692(3) -0.3700(3) 0.47322(13) 0.0200(6) Uani 1 1 d . A .
H35 H 0.2420 -0.4025 0.5011 0.024 Uiso 1 1 calc R . .
C36 C 0.0648(3) -0.1867(3) 0.44565(13) 0.0190(5) Uani 1 1 d . A .
H36 H 0.0618 -0.0882 0.4543 0.023 Uiso 1 1 calc R . .
C37 C -0.0385(3) -0.2777(3) 0.39326(13) 0.0193(6) Uani 1 1 d . A .
H37 H -0.1106 -0.2430 0.3660 0.023 Uiso 1 1 calc R . .
O40 O 0.1395(2) -0.01899(18) 0.59721(9) 0.0216(4) Uani 1 1 d . . .
O41 O 0.1549(2) -0.2009(2) 0.64485(9) 0.0275(4) Uani 1 1 d . . .
C40 C 0.0941(3) -0.0999(3) 0.63634(13) 0.0219(6) Uani 1 1 d . A .
C41 C -0.0383(4) -0.0652(3) 0.67461(16) 0.0352(7) Uani 1 1 d . . .
H41A H -0.0989 -0.1528 0.6823 0.042 Uiso 1 1 calc R A .
H41B H -0.1057 -0.0204 0.6478 0.042 Uiso 1 1 calc R . .
H41C H 0.0033 0.0001 0.7186 0.042 Uiso 1 1 calc R . .
O50 O 0.4728(2) -0.20342(18) 0.54584(9) 0.0222(4) Uani 1 1 d . . .
O51 O 0.6659(2) -0.06002(19) 0.51596(9) 0.0247(4) Uani 1 1 d . . .
C50 C 0.6115(3) -0.1703(3) 0.53252(12) 0.0196(6) Uani 1 1 d . A .
C51 C 0.7087(3) -0.2810(3) 0.53650(15) 0.0281(6) Uani 1 1 d . . .
H51A H 0.6735 -0.3615 0.4973 0.034 Uiso 1 1 calc R A .
H51B H 0.6979 -0.3136 0.5788 0.034 Uiso 1 1 calc R . .
H51C H 0.8181 -0.2401 0.5359 0.034 Uiso 1 1 calc R . .

loop_
_atom_site_aniso_label
_atom_site_aniso_U_11
_atom_site_aniso_U_22
_atom_site_aniso_U_33
_atom_site_aniso_U_23
_atom_site_aniso_U_13
_atom_site_aniso_U_12
Cu1 0.01873(19) 0.01303(17) 0.01733(17) -0.00098(12) -0.00392(13) 0.00156(13)
N1 0.032(2) 0.035(2) 0.030(2) -0.0013(18) -0.0047(18) -0.0045(18)
O1 0.032(2) 0.061(3) 0.048(2) -0.0096(19) -0.0002(18) -0.0100(19)
O2 0.045(2) 0.0314(18) 0.0203(17) -0.0010(14) -0.0028(15) -0.0042(16)
O10 0.036(4) 0.029(3) 0.022(3) -0.001(2) -0.005(3) -0.003(3)
N20 0.031(4) 0.025(4) 0.033(4) 0.001(3) -0.001(3) -0.004(3)
O11 0.043(4) 0.038(4) 0.048(4) -0.014(3) -0.006(3) 0.002(3)
N2 0.0212(12) 0.0193(12) 0.0171(11) -0.0007(9) -0.0038(9) -0.0041(9)
N3 0.0228(12) 0.0185(12) 0.0197(11) 0.0035(9) -0.0017(9) 0.0041(10)
O3 0.0254(12) 0.0330(12) 0.0378(12) -0.0083(9) -0.0039(9) 0.0022(9)
O4 0.0324(12) 0.0346(12) 0.0269(11) -0.0078(9) -0.0018(9) 0.0062(10)
C1 0.0273(17) 0.0204(14) 0.0229(14) 0.0008(11) -0.0008(12) -0.0020(12)
C2 0.0273(16) 0.0209(14) 0.0193(13) -0.0013(11) -0.0001(12) -0.0033(12)
C3 0.0288(17) 0.0258(16) 0.0340(16) -0.0044(13) 0.0016(13) -0.0025(13)
C4 0.0365(19) 0.0277(16) 0.0321(16) -0.0086(13) 0.0036(14) 0.0010(14)
C5 0.0320(17) 0.0233(15) 0.0218(14) -0.0027(11) 0.0004(12) -0.0041(13)
C6 0.0310(17) 0.0220(15) 0.0208(14) 0.0031(11) -0.0005(12) -0.0051(12)
C7 0.0267(16) 0.0278(16) 0.0235(14) -0.0014(12) -0.0070(12) -0.0063(13)
C8 0.0213(16) 0.0372(18) 0.0357(17) 0.0015(14) -0.0011(13) -0.0022(13)
C9 0.0293(17) 0.0326(17) 0.0256(15) -0.0007(12) 0.0020(13) 0.0028(13)
C10 0.0241(15) 0.0264(15) 0.0197(13) 0.0034(11) 0.0002(11) -0.0020(12)
C11 0.0293(16) 0.0200(14) 0.0169(13) 0.0014(11) 0.0011(11) -0.0031(12)
C12 0.0300(16) 0.0239(15) 0.0181(13) 0.0016(11) 0.0005(12) -0.0007(12)
C13 0.0218(15) 0.0170(13) 0.0196(13) -0.0011(10) -0.0039(11) -0.0015(11)
N22 0.0180(12) 0.0146(11) 0.0184(11) 0.0000(9) -0.0036(9) 0.0006(9)
N23 0.0175(12) 0.0155(11) 0.0192(11) 0.0025(9) 0.0009(9) 0.0047(9)
N21 0.023(2) 0.034(2) 0.035(2) -0.0076(18) -0.0036(18) -0.0006(18)
O21 0.026(2) 0.057(2) 0.051(2) -0.0198(19) 0.0052(17) -0.0127(17)
O22 0.038(2) 0.036(2) 0.026(2) -0.0051(15) -0.0093(17) 0.0028(18)
N200 0.035(5) 0.041(5) 0.024(4) -0.009(3) 0.005(3) -0.007(4)
O200 0.033(4) 0.046(4) 0.053(4) -0.025(3) 0.003(3) -0.002(3)
O201 0.039(4) 0.043(4) 0.028(4) -0.006(3) -0.007(4) -0.005(4)
O23 0.0185(11) 0.0229(10) 0.0266(10) -0.0023(8) 0.0002(8) -0.0018(8)
O24 0.0249(11) 0.0383(12) 0.0321(11) -0.0100(10) 0.0034(9) -0.0007(9)
C21 0.0253(16) 0.0151(13) 0.0196(13) 0.0030(10) -0.0001(11) 0.0013(11)
C22 0.0239(15) 0.0176(13) 0.0189(13) 0.0029(10) -0.0026(11) -0.0016(11)
C23 0.0267(16) 0.0206(14) 0.0251(14) 0.0003(11) 0.0009(12) -0.0017(12)
C24 0.0357(18) 0.0258(16) 0.0271(15) -0.0070(12) 0.0026(13) -0.0018(13)
C25 0.0334(18) 0.0253(15) 0.0256(15) -0.0016(12) -0.0052(13) -0.0062(13)
C26 0.0253(16) 0.0222(15) 0.0265(14) 0.0037(12) -0.0061(12) -0.0051(12)
C27 0.0256(16) 0.0258(16) 0.0301(16) 0.0005(12) -0.0093(13) -0.0058(13)
C28 0.0182(15) 0.0405(18) 0.0366(17) 0.0031(14) -0.0031(13) -0.0059(13)
C29 0.0255(16) 0.0348(17) 0.0296(15) 0.0007(13) 0.0016(13) 0.0009(13)
C30 0.0202(15) 0.0236(14) 0.0223(14) 0.0039(11) -0.0041(11) -0.0032(12)
C31 0.0244(15) 0.0170(13) 0.0194(13) 0.0043(10) -0.0034(11) -0.0018(11)
C32 0.0229(15) 0.0213(14) 0.0220(14) 0.0028(11) -0.0007(11) 0.0018(12)
C33 0.0194(14) 0.0158(13) 0.0165(12) -0.0008(10) -0.0005(10) -0.0001(11)
C34 0.0246(15) 0.0137(13) 0.0221(13) 0.0019(10) -0.0018(11) 0.0028(11)
C35 0.0211(14) 0.0163(13) 0.0220(13) 0.0035(10) -0.0015(11) 0.0055(11)
C36 0.0199(14) 0.0143(13) 0.0207(13) 0.0020(10) -0.0012(11) 0.0023(11)
C37 0.0195(14) 0.0177(13) 0.0193(13) 0.0035(10) -0.0028(11) 0.0036(11)
O40 0.0243(10) 0.0153(9) 0.0241(9) 0.0025(8) 0.0004(8) 0.0043(8)
O41 0.0360(12) 0.0209(10) 0.0259(10) 0.0054(8) 0.0011(9) 0.0079(9)
C40 0.0273(15) 0.0153(13) 0.0184(13) -0.0019(10) -0.0015(11) 0.0008(11)
C41 0.0404(19) 0.0302(17) 0.0359(17) 0.0048(13) 0.0124(15) 0.0084(14)
O50 0.0195(10) 0.0162(9) 0.0288(10) 0.0026(8) -0.0010(8) 0.0031(8)
O51 0.0277(11) 0.0213(10) 0.0228(10) 0.0069(8) -0.0039(8) 0.0000(8)
C50 0.0207(15) 0.0203(14) 0.0135(12) -0.0010(10) -0.0064(10) 0.0021(11)
C51 0.0278(16) 0.0272(15) 0.0289(15) 0.0017(12) 0.0021(12) 0.0107(13)

loop_
_atom_type_symbol
_atom_type_description
_atom_type_scat_dispersion_real
_atom_type_scat_dispersion_imag
_atom_type_scat_source
C C 0.0033 0.0016 'International Tables Vol C Tables 4.2.6.8 and 6.1.1.4'
H H 0.0000 0.0000 'International Tables Vol C Tables 4.2.6.8 and 6.1.1.4'
N N 0.0061 0.0033 'International Tables Vol C Tables 4.2.6.8 and 6.1.1.4'
O O 0.0106 0.0060 'International Tables Vol C Tables 4.2.6.8 and 6.1.1.4'
Cu Cu 0.3201 1.2651 'International Tables Vol C Tables 4.2.6.8 and 6.1.1.4'

loop_
_geom_angle_atom_site_label_1
_geom_angle_atom_site_label_2
_geom_angle_atom_site_label_3
_geom_angle
_geom_angle_site_symmetry_3
_geom_angle_publ_flag
O50 Cu1 O40 156.39(8) . y
O50 Cu1 N23 89.51(8) . y
O40 Cu1 N23 89.71(8) . y
O50 Cu1 N3 91.48(9) . y
O40 Cu1 N3 88.99(9) . y
N23 Cu1 N3 178.61(9) . y
O50 Cu1 O51 108.96(8) 2_656 y
O40 Cu1 O51 94.57(8) 2_656 y
N23 Cu1 O51 87.20(8) 2_656 y
N3 Cu1 O51 93.40(8) 2_656 y
O1 N1 O2 123.9(4) . ?
O1 N1 C7 117.1(4) . ?
O2 N1 C7 119.0(4) . ?
O10 N20 O11 121.1(7) . ?
O10 N20 C5 120.2(6) . ?
O11 N20 C5 118.6(7) . ?
C12 N2 C1 125.1(2) . ?
C12 N2 C13 117.3(2) . ?
C1 N2 C13 117.6(2) . ?
C150 N3 C160 117.5(9) . ?
C150 N3 C15 30.4(6) . ?
C160 N3 C15 104.0(7) . ?
C150 N3 C16 108.2(6) . ?
C160 N3 C16 41.2(6) . ?
C15 N3 C16 117.5(3) . ?
C150 N3 Cu1 121.9(6) . ?
C160 N3 Cu1 120.0(7) . ?
C15 N3 Cu1 122.7(2) . ?
C16 N3 Cu1 119.7(2) . ?
O3 C1 N2 121.1(2) . ?
O3 C1 C2 122.5(3) . ?
N2 C1 C2 116.4(2) . ?
C3 C2 C11 120.3(3) . ?
C3 C2 C1 118.5(3) . ?
C11 C2 C1 121.2(2) . ?
C2 C3 C4 120.0(3) . ?
C2 C3 H3 120.0 . ?
C4 C3 H3 120.0 . ?
C5 C4 C3 120.7(3) . ?
C5 C4 H4 119.7 . ?
C3 C4 H4 119.7 . ?
C4 C5 C6 121.6(3) . ?
C4 C5 N20 116.5(4) . ?
C6 C5 N20 121.8(4) . ?
C4 C5 H5 119.2 . ?
C6 C5 H5 119.2 . ?
N20 C5 H5 2.7 . ?
C5 C6 C7 126.5(3) . ?
C5 C6 C11 117.3(3) . ?
C7 C6 C11 116.2(3) . ?
C8 C7 C6 123.0(3) . ?
C8 C7 N1 116.6(3) . ?
C6 C7 N1 120.4(3) . ?
C8 C7 H7 118.5 . ?
C6 C7 H7 118.5 . ?
N1 C7 H7 2.1 . ?
C7 C8 C9 119.9(3) . ?
C7 C8 H8 120.1 . ?
C9 C8 H8 120.1 . ?
C10 C9 C8 119.8(3) . ?
C10 C9 H9 120.1 . ?
C8 C9 H9 120.1 . ?
C9 C10 C11 121.0(3) . ?
C9 C10 C12 118.7(3) . ?
C11 C10 C12 120.2(3) . ?
C2 C11 C10 120.0(2) . ?
C2 C11 C6 120.0(3) . ?
C10 C11 C6 120.0(3) . ?
O4 C12 N2 120.6(3) . ?
O4 C12 C10 122.4(3) . ?
N2 C12 C10 117.0(2) . ?
C14 C13 C140 28.8(6) . ?
C14 C13 C170 104.8(7) . ?
C140 C13 C170 116.5(9) . ?
C14 C13 C17 120.3(3) . ?
C140 C13 C17 109.9(7) . ?
C170 C13 C17 42.1(6) . ?
C14 C13 N2 120.0(3) . ?
C140 C13 N2 122.1(7) . ?
C170 C13 N2 120.0(7) . ?
C17 C13 N2 119.6(3) . ?
C13 C14 C15 118.4(3) . ?
C13 C14 H14 120.8 . ?
C15 C14 H14 120.8 . ?
N3 C15 C14 123.2(3) . ?
N3 C15 H15 118.4 . ?
C14 C15 H15 118.4 . ?
N3 C16 C17 122.8(3) . ?
N3 C16 H16 118.6 . ?
C17 C16 H16 118.6 . ?
C16 C17 C13 117.6(3) . ?
C16 C17 H17 121.2 . ?
C13 C17 H17 121.2 . ?
C150 C140 C13 118.8(13) . ?
C150 C140 H140 120.6 . ?
C13 C140 H140 120.6 . ?
N3 C150 C140 123.5(13) . ?
N3 C150 H150 118.2 . ?
C140 C150 H150 118.2 . ?
N3 C160 C170 123.1(13) . ?
N3 C160 H160 118.5 . ?
C170 C160 H160 118.5 . ?
C160 C170 C13 118.6(13) . ?
C160 C170 H170 120.7 . ?
C13 C170 H170 120.7 . ?
C21 N22 C32 124.7(2) . ?
C21 N22 C33 117.7(2) . ?
C32 N22 C33 117.1(2) . ?
C36 N23 C35 118.1(2) . ?
C36 N23 Cu1 119.30(17) . ?
C35 N23 Cu1 122.59(17) . ?
O21 N21 O22 123.4(4) . ?
O21 N21 C27 115.8(4) . ?
O22 N21 C27 120.8(4) . ?
O201 N200 O200 124.1(7) . ?
O201 N200 C25 120.7(7) . ?
O200 N200 C25 115.1(7) . ?
O23 C21 N22 121.0(2) . ?
O23 C21 C22 122.3(2) . ?
N22 C21 C22 116.6(2) . ?
C23 C22 C31 120.6(2) . ?
C23 C22 C21 118.5(3) . ?
C31 C22 C21 120.9(2) . ?
C22 C23 C24 119.8(3) . ?
C22 C23 H23 120.1 . ?
C24 C23 H23 120.1 . ?
C25 C24 C23 120.8(3) . ?
C25 C24 H24 119.6 . ?
C23 C24 H24 119.6 . ?
C24 C25 C26 121.7(3) . ?
C24 C25 N200 122.5(4) . ?
C26 C25 N200 115.8(4) . ?
C24 C25 H25 119.1 . ?
C26 C25 H25 119.1 . ?
N200 C25 H25 3.5 . ?
C25 C26 C27 126.3(3) . ?
C25 C26 C31 117.3(3) . ?
C27 C26 C31 116.3(3) . ?
C28 C27 C26 122.5(3) . ?
C28 C27 N21 118.9(3) . ?
C26 C27 N21 118.5(3) . ?
C28 C27 H27 118.8 . ?
C26 C27 H27 118.8 . ?
N21 C27 H27 3.1 . ?
C27 C28 C29 120.2(3) . ?
C27 C28 H28 119.9 . ?
C29 C28 H28 119.9 . ?
C30 C29 C28 120.3(3) . ?
C30 C29 H29 119.8 . ?
C28 C29 H29 119.8 . ?
C29 C30 C31 120.3(3) . ?
C29 C30 C32 118.9(3) . ?
C31 C30 C32 120.8(2) . ?
C30 C31 C22 119.7(2) . ?
C30 C31 C26 120.4(3) . ?
C22 C31 C26 119.9(2) . ?
O24 C32 N22 120.8(2) . ?
O24 C32 C30 122.2(3) . ?
N22 C32 C30 116.9(2) . ?
C34 C33 C37 119.6(2) . ?
C34 C33 N22 120.0(2) . ?
C37 C33 N22 120.5(2) . ?
C33 C34 C35 118.8(2) . ?
C33 C34 H34 120.6 . ?
C35 C34 H34 120.6 . ?
N23 C35 C34 122.4(2) . ?
N23 C35 H35 118.8 . ?
C34 C35 H35 118.8 . ?
N23 C36 C37 122.9(2) . ?
N23 C36 H36 118.5 . ?
C37 C36 H36 118.5 . ?
C33 C37 C36 118.2(2) . ?
C33 C37 H37 120.9 . ?
C36 C37 H37 120.9 . ?
C40 O40 Cu1 106.69(16) . ?
O41 C40 O40 123.4(3) . ?
O41 C40 C41 119.9(3) . ?
O40 C40 C41 116.7(2) . ?
C40 C41 H41A 109.5 . ?
C40 C41 H41B 109.5 . ?
H41A C41 H41B 109.5 . ?
C40 C41 H41C 109.5 . ?
H41A C41 H41C 109.5 . ?
H41B C41 H41C 109.5 . ?
C50 O50 Cu1 128.80(17) . ?
C50 O51 Cu1 152.38(17) 2_656 ?
O51 C50 O50 125.4(2) . ?
O51 C50 C51 120.2(3) . ?
O50 C50 C51 114.4(2) . ?
C50 C51 H51A 109.5 . ?
C50 C51 H51B 109.5 . ?
H51A C51 H51B 109.5 . ?
C50 C51 H51C 109.5 . ?
H51A C51 H51C 109.5 . ?
H51B C51 H51C 109.5 . ?

loop_
_geom_bond_atom_site_label_1
_geom_bond_atom_site_label_2
_geom_bond_distance
_geom_bond_site_symmetry_2
_geom_bond_publ_flag
Cu1 O50 1.9310(18) . y
Cu1 O40 1.9632(19) . y
Cu1 N23 2.021(2) . y
Cu1 N3 2.023(2) . y
Cu1 O51 2.2819(19) 2_656 y
N1 O1 1.216(5) . ?
N1 O2 1.218(5) . ?
N1 C7 1.469(5) . ?
O10 N20 1.221(9) . ?
N20 O11 1.235(9) . ?
N20 C5 1.411(7) . ?
N2 C12 1.390(4) . ?
N2 C1 1.391(3) . ?
N2 C13 1.432(3) . ?
N3 C150 1.298(14) . ?
N3 C160 1.310(14) . ?
N3 C15 1.328(4) . ?
N3 C16 1.352(4) . ?
O3 C1 1.207(3) . ?
O4 C12 1.199(3) . ?
C1 C2 1.475(4) . ?
C2 C3 1.365(4) . ?
C2 C11 1.402(4) . ?
C3 C4 1.397(4) . ?
C3 H3 0.9500 . ?
C4 C5 1.354(4) . ?
C4 H4 0.9500 . ?
C5 C6 1.407(4) . ?
C5 H5 0.9500 . ?
C6 C7 1.412(4) . ?
C6 C11 1.424(4) . ?
C7 C8 1.352(4) . ?
C7 H7 0.9500 . ?
C8 C9 1.401(4) . ?
C8 H8 0.9500 . ?
C9 C10 1.360(4) . ?
C9 H9 0.9500 . ?
C10 C11 1.406(4) . ?
C10 C12 1.481(4) . ?
C13 C14 1.355(4) . ?
C13 C140 1.376(15) . ?
C13 C170 1.377(15) . ?
C13 C17 1.387(4) . ?
C14 C15 1.377(5) . ?
C14 H14 0.9500 . ?
C15 H15 0.9500 . ?
C16 C17 1.374(5) . ?
C16 H16 0.9500 . ?
C17 H17 0.9500 . ?
C140 C150 1.37(2) . ?
C140 H140 0.9500 . ?
C150 H150 0.9500 . ?
C160 C170 1.37(2) . ?
C160 H160 0.9500 . ?
C170 H170 0.9500 . ?
N22 C21 1.389(3) . ?
N22 C32 1.401(3) . ?
N22 C33 1.439(3) . ?
N23 C36 1.332(3) . ?
N23 C35 1.339(3) . ?
N21 O21 1.222(5) . ?
N21 O22 1.238(5) . ?
N21 C27 1.478(4) . ?
N200 O201 1.226(11) . ?
N200 O200 1.231(10) . ?
N200 C25 1.425(8) . ?
O23 C21 1.208(3) . ?
O24 C32 1.200(3) . ?
C21 C22 1.483(4) . ?
C22 C23 1.364(4) . ?
C22 C31 1.408(4) . ?
C23 C24 1.397(4) . ?
C23 H23 0.9500 . ?
C24 C25 1.357(4) . ?
C24 H24 0.9500 . ?
C25 C26 1.406(4) . ?
C25 H25 0.9500 . ?
C26 C27 1.413(4) . ?
C26 C31 1.421(4) . ?
C27 C28 1.355(4) . ?
C27 H27 0.9500 . ?
C28 C29 1.389(4) . ?
C28 H28 0.9500 . ?
C29 C30 1.364(4) . ?
C29 H29 0.9500 . ?
C30 C31 1.405(4) . ?
C30 C32 1.474(4) . ?
C33 C34 1.372(4) . ?
C33 C37 1.375(4) . ?
C34 C35 1.373(4) . ?
C34 H34 0.9500 . ?
C35 H35 0.9500 . ?
C36 C37 1.378(4) . ?
C36 H36 0.9500 . ?
C37 H37 0.9500 . ?
O40 C40 1.274(3) . ?
O41 C40 1.235(3) . ?
C40 C41 1.505(4) . ?
C41 H41A 0.9800 . ?
C41 H41B 0.9800 . ?
C41 H41C 0.9800 . ?
O50 C50 1.276(3) . ?
O51 C50 1.229(3) . ?
O51 Cu1 2.2819(19) 2_656 ?
C50 C51 1.499(4) . ?
C51 H51A 0.9800 . ?
C51 H51B 0.9800 . ?
C51 H51C 0.9800 . ?

loop_
_geom_torsion_atom_site_label_1
_geom_torsion_atom_site_label_2
_geom_torsion_atom_site_label_3
_geom_torsion_atom_site_label_4
_geom_torsion
_geom_torsion_site_symmetry_1
O50 Cu1 N3 C150 125.2(8) .
O40 Cu1 N3 C150 -78.4(8) .
N23 Cu1 N3 C150 -100(4) .
O51 Cu1 N3 C150 16.1(8) 2_656
O50 Cu1 N3 C160 -45.7(7) .
O40 Cu1 N3 C160 110.7(7) .
N23 Cu1 N3 C160 90(4) .
O51 Cu1 N3 C160 -154.8(7) 2_656
O50 Cu1 N3 C15 89.0(2) .
O40 Cu1 N3 C15 -114.6(2) .
N23 Cu1 N3 C15 -136(3) .
O51 Cu1 N3 C15 -20.1(2) 2_656
O50 Cu1 N3 C16 -93.5(2) .
O40 Cu1 N3 C16 62.8(2) .
N23 Cu1 N3 C16 42(4) .
O51 Cu1 N3 C16 157.4(2) 2_656
C12 N2 C1 O3 -179.9(3) .
C13 N2 C1 O3 -0.2(4) .
C12 N2 C1 C2 -0.4(4) .
C13 N2 C1 C2 179.3(2) .
O3 C1 C2 C3 -2.4(4) .
N2 C1 C2 C3 178.0(3) .
O3 C1 C2 C11 176.7(3) .
N2 C1 C2 C11 -2.8(4) .
C11 C2 C3 C4 -1.0(5) .
C1 C2 C3 C4 178.2(3) .
C2 C3 C4 C5 -0.1(5) .
C3 C4 C5 C6 1.0(5) .
C3 C4 C5 N20 -178.4(4) .
O10 N20 C5 C4 143.4(6) .
O11 N20 C5 C4 -34.2(9) .
O10 N20 C5 C6 -36.0(9) .
O11 N20 C5 C6 146.4(6) .
C4 C5 C6 C7 176.8(3) .
N20 C5 C6 C7 -3.8(6) .
C4 C5 C6 C11 -0.6(4) .
N20 C5 C6 C11 178.7(4) .
C5 C6 C7 C8 -176.2(3) .
C11 C6 C7 C8 1.3(4) .
C5 C6 C7 N1 4.9(5) .
C11 C6 C7 N1 -177.6(3) .
O1 N1 C7 C8 33.6(5) .
O2 N1 C7 C8 -146.1(4) .
O1 N1 C7 C6 -147.4(4) .
O2 N1 C7 C6 32.9(5) .
C6 C7 C8 C9 -1.2(5) .
N1 C7 C8 C9 177.8(3) .
C7 C8 C9 C10 -0.2(5) .
C8 C9 C10 C11 1.4(4) .
C8 C9 C10 C12 -179.4(3) .
C3 C2 C11 C10 -176.7(3) .
C1 C2 C11 C10 4.1(4) .
C3 C2 C11 C6 1.4(4) .
C1 C2 C11 C6 -177.8(3) .
C9 C10 C11 C2 176.9(3) .
C12 C10 C11 C2 -2.2(4) .
C9 C10 C11 C6 -1.2(4) .
C12 C10 C11 C6 179.6(2) .
C5 C6 C11 C2 -0.5(4) .
C7 C6 C11 C2 -178.3(3) .
C5 C6 C11 C10 177.6(3) .
C7 C6 C11 C10 -0.1(4) .
C1 N2 C12 O4 -178.2(3) .
C13 N2 C12 O4 2.1(4) .
C1 N2 C12 C10 2.1(4) .
C13 N2 C12 C10 -177.6(2) .
C9 C10 C12 O4 0.4(4) .
C11 C10 C12 O4 179.6(3) .
C9 C10 C12 N2 -179.9(3) .
C11 C10 C12 N2 -0.8(4) .
C12 N2 C13 C14 -72.5(4) .
C1 N2 C13 C14 107.8(3) .
C12 N2 C13 C140 -106.2(8) .
C1 N2 C13 C140 74.1(8) .
C12 N2 C13 C170 59.8(8) .
C1 N2 C13 C170 -119.9(7) .
C12 N2 C13 C17 108.7(3) .
C1 N2 C13 C17 -71.0(3) .
C140 C13 C14 C15 -79.1(14) .
C170 C13 C14 C15 39.4(8) .
C17 C13 C14 C15 -3.3(5) .
N2 C13 C14 C15 178.0(3) .
C150 N3 C15 C14 81.1(13) .
C160 N3 C15 C14 -39.9(8) .
C16 N3 C15 C14 2.0(5) .
Cu1 N3 C15 C14 179.5(3) .
C13 C14 C15 N3 0.9(5) .
C150 N3 C16 C17 -34.2(8) .
C160 N3 C16 C17 77.0(10) .
C15 N3 C16 C17 -2.6(5) .
Cu1 N3 C16 C17 179.8(3) .
N3 C16 C17 C13 0.3(5) .
C14 C13 C17 C16 2.7(5) .
C140 C13 C17 C16 32.5(8) .
C170 C13 C17 C16 -75.4(10) .
N2 C13 C17 C16 -178.6(3) .
C14 C13 C140 C150 85.3(17) .
C170 C13 C140 C150 13.7(18) .
C17 C13 C140 C150 -31.7(14) .
N2 C13 C140 C150 -179.8(9) .
C160 N3 C150 C140 -7.9(18) .
C15 N3 C150 C140 -77.7(16) .
C16 N3 C150 C140 35.8(15) .
Cu1 N3 C150 C140 -179.1(10) .
C13 C140 C150 N3 -3(2) .
C150 N3 C160 C170 8.7(18) .
C15 N3 C160 C170 38.1(13) .
C16 N3 C160 C170 -77.8(13) .
Cu1 N3 C160 C170 -180.0(10) .
N3 C160 C170 C13 1.8(19) .
C14 C13 C170 C160 -41.1(13) .
C140 C13 C170 C160 -12.9(17) .
C17 C13 C170 C160 78.0(13) .
N2 C13 C170 C160 -179.7(9) .
O50 Cu1 N23 C36 -148.2(2) .
O40 Cu1 N23 C36 55.41(19) .
N3 Cu1 N23 C36 77(4) .
O51 Cu1 N23 C36 -39.18(19) 2_656
O50 Cu1 N23 C35 32.3(2) .
O40 Cu1 N23 C35 -124.1(2) .
N3 Cu1 N23 C35 -103(3) .
O51 Cu1 N23 C35 141.3(2) 2_656
C32 N22 C21 O23 -177.6(2) .
C33 N22 C21 O23 -5.9(4) .
C32 N22 C21 C22 4.7(4) .
C33 N22 C21 C22 176.4(2) .
O23 C21 C22 C23 2.0(4) .
N22 C21 C22 C23 179.7(2) .
O23 C21 C22 C31 -177.3(3) .
N22 C21 C22 C31 0.3(4) .
C31 C22 C23 C24 -0.9(4) .
C21 C22 C23 C24 179.7(3) .
C22 C23 C24 C25 1.8(5) .
C23 C24 C25 C26 -0.6(5) .
C23 C24 C25 N200 -179.3(5) .
O201 N200 C25 C24 -134.7(7) .
O200 N200 C25 C24 42.0(9) .
O201 N200 C25 C26 46.4(9) .
O200 N200 C25 C26 -136.9(6) .
C24 C25 C26 C27 -177.9(3) .
N200 C25 C26 C27 1.0(6) .
C24 C25 C26 C31 -1.5(4) .
N200 C25 C26 C31 177.4(4) .
C25 C26 C27 C28 175.8(3) .
C31 C26 C27 C28 -0.6(4) .
C25 C26 C27 N21 -7.7(5) .
C31 C26 C27 N21 175.8(3) .
O21 N21 C27 C28 -30.5(5) .
O22 N21 C27 C28 146.6(4) .
O21 N21 C27 C26 153.0(4) .
O22 N21 C27 C26 -30.0(5) .
C26 C27 C28 C29 0.2(5) .
N21 C27 C28 C29 -176.2(3) .
C27 C28 C29 C30 0.7(5) .
C28 C29 C30 C31 -1.2(4) .
C28 C29 C30 C32 179.8(3) .
C29 C30 C31 C22 -178.2(3) .
C32 C30 C31 C22 0.8(4) .
C29 C30 C31 C26 0.8(4) .
C32 C30 C31 C26 179.7(2) .
C23 C22 C31 C30 177.8(3) .
C21 C22 C31 C30 -2.9(4) .
C23 C22 C31 C26 -1.1(4) .
C21 C22 C31 C26 178.2(2) .
C25 C26 C31 C30 -176.6(3) .
C27 C26 C31 C30 0.2(4) .
C25 C26 C31 C22 2.3(4) .
C27 C26 C31 C22 179.1(3) .
C21 N22 C32 O24 174.6(3) .
C33 N22 C32 O24 2.8(4) .
C21 N22 C32 C30 -6.7(4) .
C33 N22 C32 C30 -178.5(2) .
C29 C30 C32 O24 1.4(4) .
C31 C30 C32 O24 -177.6(3) .
C29 C30 C32 N22 -177.2(3) .
C31 C30 C32 N22 3.8(4) .
C21 N22 C33 C34 -59.8(3) .
C32 N22 C33 C34 112.6(3) .
C21 N22 C33 C37 121.4(3) .
C32 N22 C33 C37 -66.3(3) .
C37 C33 C34 C35 -2.5(4) .
N22 C33 C34 C35 178.7(2) .
C36 N23 C35 C34 0.7(4) .
Cu1 N23 C35 C34 -179.7(2) .
C33 C34 C35 N23 1.3(4) .
C35 N23 C36 C37 -1.7(4) .
Cu1 N23 C36 C37 178.7(2) .
C34 C33 C37 C36 1.5(4) .
N22 C33 C37 C36 -179.6(2) .
N23 C36 C37 C33 0.6(4) .
O50 Cu1 O40 C40 -3.1(3) .
N23 Cu1 O40 C40 85.04(17) .
N3 Cu1 O40 C40 -94.46(17) .
O51 Cu1 O40 C40 172.21(16) 2_656
Cu1 O40 C40 O41 -1.1(3) .
Cu1 O40 C40 C41 177.4(2) .
O40 Cu1 O50 C50 -147.3(2) .
N23 Cu1 O50 C50 124.5(2) .
N3 Cu1 O50 C50 -56.4(2) .
O51 Cu1 O50 C50 37.7(2) 2_656
Cu1 O51 C50 O50 -69.4(5) 2_656
Cu1 O51 C50 C51 108.8(4) 2_656
Cu1 O50 C50 O51 -10.7(4) .
Cu1 O50 C50 C51 171.01(17) .
